data_9001950
loop_
_publ_author_name
'Kahlenberg, V.'
'Bohm, H.'

_publ_section_title
;
 Crystal structure of hexagonal trinepheline - A new synthetic NaAlSiO4
 modification
;
_journal_name_full 'American Mineralogist'
_journal_page_first 631
_journal_page_last 637
_journal_volume 83
_journal_year 1998
_chemical_compound_source Synthetic
_chemical_formula_sum 'Al Na O4 Si'
_chemical_name_mineral Nepheline
_space_group_IT_number 169
_symmetry_space_group_name_Hall 'P 61'
_symmetry_space_group_name_H-M 'P 61'
_cell_angle_alpha 90
_cell_angle_beta 90
_cell_angle_gamma 120
_cell_length_a 9.995
_cell_length_b 9.995
_cell_length_c 24.797
_cell_formula_units_Z 24
_cell_volume 2145.336
_database_code_amcsd 0002011
_exptl_crystal_density_diffrn 2.639
_cod_original_formula_sum 'Si Al Na O4'
_cod_database_code 9001950

loop_
_space_group_symop_operation_xyz
x,y,z
x-y,x,1/6+z
-y,x-y,1/3+z
-x,-y,1/2+z
-x+y,-x,2/3+z
y,-x+y,5/6+z

loop_
_atom_site_aniso_label
_atom_site_aniso_U_11
_atom_site_aniso_U_22
_atom_site_aniso_U_33
_atom_site_aniso_U_12
_atom_site_aniso_U_13
_atom_site_aniso_U_23
Si1 0.00600 0.00600 0.00700 0.00300 0.00100 0.00000
Si2 0.00500 0.00700 0.01200 0.00300 0.00100 0.00200
Si3 0.00400 0.00600 0.00800 0.00200 -0.00100 0.00000
Si4 0.00700 0.00600 0.00700 0.00300 0.00000 -0.00100
All 0.00700 0.00600 0.00800 0.00300 -0.00100 0.00000
Al2 0.00600 0.00700 0.00800 0.00300 0.00000 -0.00100
Al3 0.00600 0.00500 0.00900 0.00300 -0.00100 -0.00100
Al4 0.00500 0.00500 0.00900 0.00200 0.00100 0.00200
Na1 0.01800 0.01600 0.01800 0.01100 -0.00400 0.00000
Na2 0.01600 0.02000 0.02200 0.00700 0.00700 -0.00200
Na3 0.01900 0.02200 0.02800 0.00100 0.00600 -0.00800
Na4 0.03600 0.04500 0.03700 0.01700 -0.01900 0.00000
O1 0.01100 0.00600 0.02000 0.00300 0.00500 0.00400
O2 0.00700 0.01600 0.01300 0.00600 0.00200 0.00400
O3 0.00700 0.01400 0.01200 0.00600 -0.00100 -0.00100
O4 0.01000 0.02200 0.00800 0.01000 -0.00100 -0.00200
O5 0.01200 0.01600 0.01100 0.00000 0.00200 -0.00300
O6 0.01000 0.00900 0.01600 0.00600 -0.00200 -0.00500
O7 0.01100 0.00700 0.02900 0.00400 0.00700 0.00600
O8 0.01100 0.00600 0.02000 0.00300 -0.00700 -0.00200
O9 0.01500 0.01400 0.00800 0.00100 0.00100 0.00000
O10 0.01600 0.02200 0.03600 0.01500 -0.00500 -0.00100
O11 0.00900 0.00900 0.01700 0.00500 0.00300 0.00200
O12 0.00700 0.01400 0.01500 0.00000 -0.00200 0.00200
O13 0.00900 0.00600 0.01100 0.00100 -0.00300 0.00200
O14 0.01900 0.02600 0.01000 0.01300 0.00300 0.00600
O15 0.00600 0.01200 0.01100 0.00500 -0.00100 -0.00100
O16 0.00700 0.00700 0.03000 0.00400 0.00400 0.00000

loop_
_atom_site_label
_atom_site_fract_x
_atom_site_fract_y
_atom_site_fract_z
Si1 0.20240 -0.69640 0.12790
Si2 0.36370 -0.29770 -0.03740
Si3 0.91220 -0.76360 -0.03500
Si4 0.13340 -0.22180 0.13580
All 0.32660 -0.90200 0.08640
Al2 0.88070 -0.75440 0.09170
Al3 0.81110 -0.29200 0.09540
Al4 0.33080 -0.35480 0.09060
Na1 0.02050 -0.43520 0.03560
Na2 0.47350 -0.55790 0.03030
Na3 0.51830 -0.44260 0.18640
Na4 0.00430 -0.98510 0.02800
O1 0.31370 -0.53710 0.09670
O2 0.05840 -0.66370 -0.07410
O3 0.02810 -0.72710 0.13620
O4 0.27650 -0.68690 0.18690
O5 0.05810 -0.24590 0.19500
O6 0.19180 -0.84130 0.09550
O7 0.68100 -0.46520 0.12640
O8 0.86170 -0.94570 -0.03940
O9 0.96000 -0.70960 0.02710
O10 0.76960 -0.74130 -0.05070
O11 0.17990 -0.35460 0.12620
O12 0.51670 -0.75150 0.09180
O13 0.28810 -0.05330 0.13030
O14 0.30240 -0.32260 0.02390
O15 0.00450 -0.24380 0.09200
O16 0.82120 -0.62340 0.10860

loop_
_cod_related_entry_id
_cod_related_entry_database
_cod_related_entry_code
1 AMCSD 0002011
